data_4343369
loop_
_publ_author_name
'Li, Bin'
'Zhang, Chunyan'
'Yang, Ying'
'Zhu, Hongping'
'Roesky, Herbert W.'

_publ_section_title
;
 Synthesis and Characterization of Heterobimetallic Al-O-Cu Complexes
 toward Models for Heterogeneous Catalysts on Metal Oxide Surfaces.
;
_journal_issue 13
_journal_name_full 'Inorganic chemistry'
_journal_page_first 6641
_journal_page_last 6646
_journal_paper_doi 10.1021/acs.inorgchem.5b00990
_journal_volume 54
_journal_year 2015
_chemical_formula_sum 'C76 H106 Al2 Cu4 N4 O4'
_chemical_formula_weight 1447.77
_chemical_name_systematic
; 
 ? 
;
_space_group_IT_number 14
_symmetry_cell_setting monoclinic
_symmetry_space_group_name_Hall '-P 2ybc'
_symmetry_space_group_name_H-M 'P 1 21/c 1'
_atom_sites_solution_hydrogens geom
_atom_sites_solution_primary direct
_atom_sites_solution_secondary difmap
_audit_creation_method SHELXL-97
_cell_angle_alpha 90.00
_cell_angle_beta 110.349(6)
_cell_angle_gamma 90.00
_cell_formula_units_Z 2
_cell_length_a 12.7630(7)
_cell_length_b 20.0764(12)
_cell_length_c 16.0499(8)
_cell_measurement_reflns_used 1768
_cell_measurement_temperature 173(2)
_cell_measurement_theta_max 20.6160
_cell_measurement_theta_min 3.2190
_cell_volume 3855.9(4)
_computing_cell_refinement 'Bruker FRAMBO'
_computing_data_collection 'Bruker FRAMBO'
_computing_data_reduction 'Bruker SAINT'
_computing_molecular_graphics 'Bruker SHELXTL'
_computing_publication_material 'Bruker SHELXTL'
_computing_structure_refinement 'SHELXL-97 (Sheldrick, 1997)'
_computing_structure_solution 'SHELXS-97 (Sheldrick, 1990)'
_diffrn_ambient_temperature 173(2)
_diffrn_measured_fraction_theta_full 0.977
_diffrn_measured_fraction_theta_max 0.977
_diffrn_measurement_device_type 'multiwire proportional'
_diffrn_measurement_method 'phi and omega scans'
_diffrn_radiation_monochromator graphite
_diffrn_radiation_source 'fine-focus sealed tube'
_diffrn_radiation_type MoK\a
_diffrn_radiation_wavelength 0.71073
_diffrn_reflns_av_R_equivalents 0.0789
_diffrn_reflns_av_sigmaI/netI 0.1272
_diffrn_reflns_limit_h_max 15
_diffrn_reflns_limit_h_min -15
_diffrn_reflns_limit_k_max 24
_diffrn_reflns_limit_k_min -22
_diffrn_reflns_limit_l_max 19
_diffrn_reflns_limit_l_min -11
_diffrn_reflns_number 17235
_diffrn_reflns_theta_full 26.00
_diffrn_reflns_theta_max 26.00
_diffrn_reflns_theta_min 2.89
_exptl_absorpt_coefficient_mu 1.158
_exptl_absorpt_correction_T_max 1.00000
_exptl_absorpt_correction_T_min 0.98812
_exptl_absorpt_correction_type multi-scan
_exptl_crystal_colour colorless
_exptl_crystal_density_diffrn 1.247
_exptl_crystal_density_method 'not measured'
_exptl_crystal_description block
_exptl_crystal_F_000 1528
_exptl_crystal_size_max 0.15
_exptl_crystal_size_mid 0.15
_exptl_crystal_size_min 0.10
_refine_diff_density_max 0.482
_refine_diff_density_min -0.408
_refine_diff_density_rms 0.081
_refine_ls_extinction_method none
_refine_ls_goodness_of_fit_ref 0.978
_refine_ls_hydrogen_treatment mixed
_refine_ls_matrix_type full
_refine_ls_number_parameters 423
_refine_ls_number_reflns 7410
_refine_ls_number_restraints 1
_refine_ls_restrained_S_all 0.979
_refine_ls_R_factor_all 0.1236
_refine_ls_R_factor_gt 0.0647
_refine_ls_shift/su_max 0.033
_refine_ls_shift/su_mean 0.001
_refine_ls_structure_factor_coef Fsqd
_refine_ls_weighting_details 'calc w=1/[\s^2^(Fo^2^)+(0.0224P)^2^+0.0000P] where P=(Fo^2^+2Fc^2^)/3'
_refine_ls_weighting_scheme calc
_refine_ls_wR_factor_gt 0.0924
_refine_ls_wR_factor_ref 0.1094
_reflns_number_gt 4380
_reflns_number_total 7410
_reflns_threshold_expression >2sigma(I)
_cod_data_source_file ic5b00990_si_004.cif
_cod_data_source_block lb-140410
_cod_depositor_comments
;
The following automatic conversions were performed:

'_symmetry_cell_setting' value 'Monoclinic' changed to 'monoclinic'
according to
/usr/data/users/saulius/crontab/automatic-downloads/rss-feeds/ACS/lib/dictionaries/cif_core.dic
dictionary named 'cif_core.dic' version 2.4.2 from 2011-04-26.

Automatic conversion script
Id: cif_fix_values 3271 2015-04-21 07:52:19Z andrius 

 Adding full bibliography for 4343367--4343370.cif.
;
_cod_original_sg_symbol_H-M P2(1)/c
_cod_database_code 4343369

loop_
_symmetry_equiv_pos_as_xyz
'x, y, z'
'-x, y+1/2, -z+1/2'
'-x, -y, -z'
'x, -y-1/2, z-1/2'

loop_
_atom_site_label
_atom_site_type_symbol
_atom_site_fract_x
_atom_site_fract_y
_atom_site_fract_z
_atom_site_U_iso_or_equiv
_atom_site_adp_type
_atom_site_occupancy
_atom_site_symmetry_multiplicity
_atom_site_calc_flag
_atom_site_refinement_flags
Cu1 Cu 0.02237(4) 0.58319(3) 0.02722(3) 0.03306(17) Uani 1 1 d .
Al1 Al 0.20024(10) 0.61040(7) 0.20344(7) 0.0227(3) Uani 1 1 d .
O1 O 0.1553(2) 0.55783(15) 0.11475(16) 0.0299(7) Uani 1 1 d .
N1 N 0.2953(3) 0.67798(19) 0.1881(2) 0.0256(9) Uani 1 1 d .
C1 C 0.4452(4) 0.7612(3) 0.2476(3) 0.0530(15) Uani 1 1 d .
H1A H 0.4766 0.7530 0.2009 0.079 Uiso 1 1 calc R
H1B H 0.5059 0.7698 0.3040 0.079 Uiso 1 1 calc R
H1C H 0.3957 0.8001 0.2317 0.079 Uiso 1 1 calc R
Cu2 Cu 0.12969(4) 0.46863(3) 0.08521(3) 0.03340(17) Uani 1 1 d .
N2 N 0.3040(3) 0.57146(18) 0.3053(2) 0.0222(8) Uani 1 1 d .
O2 O 0.0999(2) 0.64806(18) 0.2349(2) 0.0339(8) Uani 1 1 d D
C2 C 0.3801(3) 0.7015(2) 0.2573(3) 0.0307(11) Uani 1 1 d .
C3 C 0.4143(3) 0.6715(2) 0.3419(3) 0.0309(11) Uani 1 1 d .
H3A H 0.4648 0.6964 0.3893 0.037 Uiso 1 1 calc R
C4 C 0.3827(3) 0.6096(2) 0.3637(3) 0.0262(11) Uani 1 1 d .
C5 C 0.4416(4) 0.5851(3) 0.4576(2) 0.0427(13) Uani 1 1 d .
H5A H 0.4429 0.5363 0.4580 0.064 Uiso 1 1 calc R
H5B H 0.4017 0.6011 0.4960 0.064 Uiso 1 1 calc R
H5C H 0.5183 0.6021 0.4796 0.064 Uiso 1 1 calc R
C6 C -0.1115(4) 0.6271(3) -0.0555(3) 0.0363(12) Uani 1 1 d .
C7 C -0.1863(4) 0.6543(3) -0.0175(3) 0.0453(14) Uani 1 1 d .
C8 C -0.2335(4) 0.7166(3) -0.0423(4) 0.0605(17) Uani 1 1 d .
H8A H -0.2847 0.7329 -0.0161 0.073 Uiso 1 1 calc R
C9 C -0.2091(5) 0.7555(3) -0.1033(4) 0.0671(19) Uani 1 1 d .
C10 C -0.1342(5) 0.7306(3) -0.1410(3) 0.0592(16) Uani 1 1 d .
H10A H -0.1157 0.7570 -0.1830 0.071 Uiso 1 1 calc R
C11 C -0.0855(4) 0.6678(3) -0.1187(3) 0.0384(13) Uani 1 1 d .
C12 C -0.2142(4) 0.6161(3) 0.0534(3) 0.0676(19) Uani 1 1 d .
H12A H -0.2000 0.6443 0.1061 0.101 Uiso 1 1 calc R
H12B H -0.1676 0.5760 0.0695 0.101 Uiso 1 1 calc R
H12C H -0.2932 0.6032 0.0306 0.101 Uiso 1 1 calc R
C13 C -0.2573(5) 0.8253(3) -0.1278(4) 0.102(3) Uani 1 1 d .
H13A H -0.1962 0.8573 -0.1175 0.153 Uiso 1 1 calc R
H13B H -0.3018 0.8371 -0.0910 0.153 Uiso 1 1 calc R
H13C H -0.3049 0.8262 -0.1906 0.153 Uiso 1 1 calc R
C14 C -0.0044(4) 0.6437(3) -0.1607(3) 0.0553(16) Uani 1 1 d .
H14A H 0.0518 0.6152 -0.1186 0.083 Uiso 1 1 calc R
H14B H 0.0326 0.6820 -0.1765 0.083 Uiso 1 1 calc R
H14C H -0.0444 0.6182 -0.2144 0.083 Uiso 1 1 calc R
C15 C 0.2666(3) 0.7123(2) 0.1029(3) 0.0290(11) Uani 1 1 d .
C16 C 0.1961(3) 0.7679(2) 0.0865(3) 0.0301(11) Uani 1 1 d .
C17 C 0.1697(4) 0.7990(3) 0.0039(3) 0.0407(13) Uani 1 1 d .
H17A H 0.1222 0.8369 -0.0089 0.049 Uiso 1 1 calc R
C18 C 0.2109(4) 0.7759(3) -0.0594(3) 0.0446(14) Uani 1 1 d .
H18A H 0.1927 0.7983 -0.1147 0.053 Uiso 1 1 calc R
C19 C 0.2779(4) 0.7207(3) -0.0425(3) 0.0443(14) Uani 1 1 d .
H19A H 0.3055 0.7053 -0.0869 0.053 Uiso 1 1 calc R
C20 C 0.3073(4) 0.6863(3) 0.0382(3) 0.0363(12) Uani 1 1 d .
C21 C 0.3783(4) 0.6244(3) 0.0532(3) 0.0514(15) Uani 1 1 d .
H21A H 0.3738 0.6017 0.1073 0.062 Uiso 1 1 calc R
C22 C 0.3383(5) 0.5756(3) -0.0229(4) 0.083(2) Uani 1 1 d .
H22A H 0.2615 0.5621 -0.0315 0.124 Uiso 1 1 calc R
H22B H 0.3869 0.5363 -0.0094 0.124 Uiso 1 1 calc R
H22C H 0.3406 0.5968 -0.0773 0.124 Uiso 1 1 calc R
C23 C 0.5000(5) 0.6418(4) 0.0714(5) 0.126(3) Uani 1 1 d .
H23A H 0.5271 0.6707 0.1238 0.189 Uiso 1 1 calc R
H23B H 0.5070 0.6650 0.0199 0.189 Uiso 1 1 calc R
H23C H 0.5446 0.6008 0.0824 0.189 Uiso 1 1 calc R
C24 C 0.1439(3) 0.7934(2) 0.1524(3) 0.0323(12) Uani 1 1 d .
H24A H 0.1677 0.7630 0.2050 0.039 Uiso 1 1 calc R
C25 C 0.0173(3) 0.7907(3) 0.1122(3) 0.0468(14) Uani 1 1 d .
H25A H -0.0148 0.8020 0.1577 0.070 Uiso 1 1 calc R
H25B H -0.0062 0.7458 0.0897 0.070 Uiso 1 1 calc R
H25C H -0.0089 0.8228 0.0632 0.070 Uiso 1 1 calc R
C26 C 0.1826(4) 0.8635(3) 0.1856(3) 0.0478(14) Uani 1 1 d .
H26A H 0.2641 0.8638 0.2141 0.072 Uiso 1 1 calc R
H26B H 0.1480 0.8771 0.2286 0.072 Uiso 1 1 calc R
H26C H 0.1607 0.8945 0.1353 0.072 Uiso 1 1 calc R
C27 C 0.2996(3) 0.5008(2) 0.3222(2) 0.0255(11) Uani 1 1 d .
C28 C 0.2259(3) 0.4759(2) 0.3624(3) 0.0288(11) Uani 1 1 d .
C29 C 0.2246(4) 0.4072(3) 0.3746(3) 0.0376(12) Uani 1 1 d .
H29A H 0.1767 0.3892 0.4027 0.045 Uiso 1 1 calc R
C30 C 0.2906(4) 0.3649(3) 0.3472(3) 0.0441(13) Uani 1 1 d .
H30A H 0.2882 0.3183 0.3567 0.053 Uiso 1 1 calc R
C31 C 0.3600(4) 0.3900(3) 0.3059(3) 0.0385(13) Uani 1 1 d .
H31A H 0.4042 0.3603 0.2859 0.046 Uiso 1 1 calc R
C32 C 0.3668(4) 0.4582(3) 0.2928(3) 0.0322(12) Uani 1 1 d .
C33 C 0.1475(3) 0.5201(2) 0.3890(3) 0.0331(12) Uani 1 1 d .
H33A H 0.1702 0.5674 0.3856 0.040 Uiso 1 1 calc R
C34 C 0.0275(3) 0.5118(3) 0.3251(3) 0.0526(15) Uani 1 1 d .
H34A H 0.0244 0.5206 0.2642 0.079 Uiso 1 1 calc R
H34B H -0.0211 0.5434 0.3409 0.079 Uiso 1 1 calc R
H34C H 0.0023 0.4663 0.3292 0.079 Uiso 1 1 calc R
C35 C 0.1525(4) 0.5066(3) 0.4841(3) 0.0556(16) Uani 1 1 d .
H35A H 0.2290 0.5138 0.5253 0.083 Uiso 1 1 calc R
H35B H 0.1302 0.4605 0.4889 0.083 Uiso 1 1 calc R
H35C H 0.1016 0.5370 0.4991 0.083 Uiso 1 1 calc R
C36 C 0.4457(3) 0.4850(3) 0.2482(3) 0.0399(13) Uani 1 1 d .
H36A H 0.4231 0.5320 0.2301 0.048 Uiso 1 1 calc R
C37 C 0.5657(4) 0.4865(3) 0.3129(3) 0.075(2) Uani 1 1 d .
H37A H 0.5701 0.5143 0.3642 0.113 Uiso 1 1 calc R
H37B H 0.6145 0.5050 0.2832 0.113 Uiso 1 1 calc R
H37C H 0.5899 0.4411 0.3330 0.113 Uiso 1 1 calc R
C38 C 0.4387(4) 0.4469(3) 0.1652(3) 0.0553(16) Uani 1 1 d .
H38A H 0.3610 0.4462 0.1243 0.083 Uiso 1 1 calc R
H38B H 0.4646 0.4011 0.1812 0.083 Uiso 1 1 calc R
H38C H 0.4858 0.4686 0.1364 0.083 Uiso 1 1 calc R
H2A H 0.0344(16) 0.651(3) 0.215(3) 0.062(19) Uiso 1 1 d D

loop_
_atom_site_aniso_label
_atom_site_aniso_U_11
_atom_site_aniso_U_22
_atom_site_aniso_U_33
_atom_site_aniso_U_23
_atom_site_aniso_U_13
_atom_site_aniso_U_12
Cu1 0.0348(3) 0.0327(4) 0.0261(3) -0.0049(3) 0.0035(2) 0.0026(3)
Al1 0.0237(7) 0.0222(8) 0.0205(7) 0.0001(6) 0.0056(5) 0.0001(6)
O1 0.0328(16) 0.028(2) 0.0208(15) -0.0044(15) -0.0010(13) -0.0006(16)
N1 0.0248(19) 0.025(2) 0.0235(19) 0.0041(18) 0.0040(16) 0.0004(18)
C1 0.038(3) 0.047(4) 0.061(3) 0.017(3) 0.000(3) -0.012(3)
Cu2 0.0346(3) 0.0297(4) 0.0297(3) -0.0063(3) 0.0033(2) 0.0026(3)
N2 0.0237(19) 0.016(2) 0.0237(19) -0.0013(17) 0.0042(15) 0.0000(18)
O2 0.0256(18) 0.036(2) 0.0407(19) -0.0023(17) 0.0117(16) 0.0036(18)
C2 0.028(2) 0.025(3) 0.039(3) 0.007(2) 0.013(2) 0.000(2)
C3 0.032(2) 0.029(3) 0.023(2) 0.000(2) -0.001(2) 0.001(2)
C4 0.023(2) 0.025(3) 0.029(2) 0.001(2) 0.007(2) 0.004(2)
C5 0.048(3) 0.034(3) 0.029(3) 0.006(3) -0.009(2) -0.004(3)
C6 0.033(3) 0.029(3) 0.037(3) -0.009(3) 0.000(2) 0.001(2)
C7 0.032(3) 0.044(4) 0.051(3) -0.016(3) 0.003(3) -0.001(3)
C8 0.035(3) 0.042(4) 0.090(5) -0.029(4) 0.005(3) 0.002(3)
C9 0.053(4) 0.030(4) 0.083(5) -0.019(4) -0.021(3) 0.009(3)
C10 0.066(4) 0.039(4) 0.046(3) -0.001(3) -0.014(3) -0.006(4)
C11 0.037(3) 0.033(3) 0.032(3) -0.011(3) -0.005(2) -0.001(3)
C12 0.052(3) 0.080(5) 0.078(4) -0.030(4) 0.030(3) -0.008(4)
C13 0.077(4) 0.037(4) 0.144(6) -0.010(5) -0.022(4) 0.021(4)
C14 0.065(3) 0.060(4) 0.036(3) 0.004(3) 0.012(3) -0.005(3)
C15 0.029(2) 0.032(3) 0.027(2) 0.011(2) 0.011(2) -0.003(2)
C16 0.034(3) 0.025(3) 0.028(3) 0.004(2) 0.007(2) 0.003(2)
C17 0.052(3) 0.028(3) 0.038(3) 0.011(3) 0.010(2) 0.009(3)
C18 0.063(3) 0.040(4) 0.034(3) 0.007(3) 0.021(3) 0.003(3)
C19 0.058(3) 0.047(4) 0.041(3) 0.008(3) 0.034(3) 0.002(3)
C20 0.039(3) 0.034(3) 0.044(3) 0.011(3) 0.025(2) 0.006(3)
C21 0.060(3) 0.056(4) 0.049(3) 0.018(3) 0.033(3) 0.023(3)
C22 0.122(5) 0.061(5) 0.085(4) 0.006(4) 0.060(4) 0.029(5)
C23 0.058(4) 0.107(8) 0.211(8) 0.005(7) 0.045(5) 0.037(5)
C24 0.041(3) 0.027(3) 0.026(2) 0.003(2) 0.008(2) 0.007(3)
C25 0.046(3) 0.046(4) 0.046(3) -0.003(3) 0.012(2) 0.015(3)
C26 0.063(3) 0.034(3) 0.047(3) -0.007(3) 0.020(3) 0.000(3)
C27 0.027(2) 0.022(3) 0.018(2) 0.004(2) -0.0050(19) -0.002(2)
C28 0.035(3) 0.025(3) 0.021(2) 0.002(2) 0.004(2) -0.006(2)
C29 0.048(3) 0.025(3) 0.041(3) 0.002(3) 0.018(2) -0.007(3)
C30 0.057(3) 0.024(3) 0.042(3) 0.002(3) 0.006(3) -0.002(3)
C31 0.046(3) 0.026(3) 0.039(3) -0.001(3) 0.010(2) 0.010(3)
C32 0.031(2) 0.031(3) 0.029(3) 0.007(2) 0.004(2) 0.006(2)
C33 0.040(3) 0.025(3) 0.037(3) 0.004(2) 0.018(2) -0.003(2)
C34 0.040(3) 0.047(4) 0.073(4) -0.008(3) 0.022(3) -0.009(3)
C35 0.079(4) 0.050(4) 0.048(3) -0.008(3) 0.036(3) -0.008(3)
C36 0.041(3) 0.034(3) 0.047(3) 0.007(3) 0.017(2) 0.012(3)
C37 0.043(3) 0.117(7) 0.067(4) -0.016(4) 0.022(3) -0.014(4)
C38 0.059(3) 0.062(4) 0.052(3) 0.004(3) 0.029(3) 0.011(3)

loop_
_atom_type_symbol
_atom_type_description
_atom_type_scat_dispersion_real
_atom_type_scat_dispersion_imag
_atom_type_scat_source
C C 0.0033 0.0016 'International Tables Vol C Tables 4.2.6.8 and 6.1.1.4'
H H 0.0000 0.0000 'International Tables Vol C Tables 4.2.6.8 and 6.1.1.4'
N N 0.0061 0.0033 'International Tables Vol C Tables 4.2.6.8 and 6.1.1.4'
O O 0.0106 0.0060 'International Tables Vol C Tables 4.2.6.8 and 6.1.1.4'
Al Al 0.0645 0.0514 'International Tables Vol C Tables 4.2.6.8 and 6.1.1.4'
Cu Cu 0.3201 1.2651 'International Tables Vol C Tables 4.2.6.8 and 6.1.1.4'

loop_
_geom_angle_atom_site_label_1
_geom_angle_atom_site_label_2
_geom_angle_atom_site_label_3
_geom_angle
_geom_angle_site_symmetry_1
_geom_angle_site_symmetry_3
O1 Cu1 C6 169.06(17) . .
O1 Cu1 Cu2 137.93(10) . 3_565
C6 Cu1 Cu2 52.96(14) . 3_565
O1 Cu1 Cu2 43.82(9) . .
C6 Cu1 Cu2 147.04(14) . .
Cu2 Cu1 Cu2 94.12(3) 3_565 .
O1 Cu1 Al1 31.12(9) . .
C6 Cu1 Al1 138.50(14) . .
Cu2 Cu1 Al1 160.89(4) 3_565 .
Cu2 Cu1 Al1 72.54(3) . .
O1 Al1 O2 116.88(15) . .
O1 Al1 N2 113.59(16) . .
O2 Al1 N2 107.47(15) . .
O1 Al1 N1 112.37(15) . .
O2 Al1 N1 107.55(17) . .
N2 Al1 N1 97.01(15) . .
O1 Al1 Cu1 34.32(10) . .
O2 Al1 Cu1 87.71(11) . .
N2 Al1 Cu1 144.93(13) . .
N1 Al1 Cu1 108.50(11) . .
Al1 O1 Cu2 142.30(17) . .
Al1 O1 Cu1 114.56(17) . .
Cu2 O1 Cu1 92.19(12) . .
C2 N1 C15 118.6(4) . .
C2 N1 Al1 121.0(3) . .
C15 N1 Al1 119.8(3) . .
C2 C1 H1A 109.5 . .
C2 C1 H1B 109.5 . .
H1A C1 H1B 109.5 . .
C2 C1 H1C 109.5 . .
H1A C1 H1C 109.5 . .
H1B C1 H1C 109.5 . .
O1 Cu2 C6 176.80(15) . 3_565
O1 Cu2 Cu1 129.88(8) . 3_565
C6 Cu2 Cu1 52.80(12) 3_565 3_565
O1 Cu2 Cu1 44.00(8) . .
C6 Cu2 Cu1 138.65(13) 3_565 .
Cu1 Cu2 Cu1 85.88(3) 3_565 .
C4 N2 C27 119.6(3) . .
C4 N2 Al1 119.8(3) . .
C27 N2 Al1 120.5(3) . .
Al1 O2 H2A 135(4) . .
N1 C2 C3 122.7(4) . .
N1 C2 C1 120.9(4) . .
C3 C2 C1 116.4(4) . .
C4 C3 C2 127.3(4) . .
C4 C3 H3A 116.4 . .
C2 C3 H3A 116.4 . .
N2 C4 C3 123.0(4) . .
N2 C4 C5 120.0(4) . .
C3 C4 C5 117.1(4) . .
C4 C5 H5A 109.5 . .
C4 C5 H5B 109.5 . .
H5A C5 H5B 109.5 . .
C4 C5 H5C 109.5 . .
H5A C5 H5C 109.5 . .
H5B C5 H5C 109.5 . .
C7 C6 C11 116.5(5) . .
C7 C6 Cu1 116.1(3) . .
C11 C6 Cu1 111.9(3) . .
C7 C6 Cu2 116.1(4) . 3_565
C11 C6 Cu2 115.0(3) . 3_565
Cu1 C6 Cu2 74.23(17) . 3_565
C8 C7 C6 121.1(5) . .
C8 C7 C12 118.7(5) . .
C6 C7 C12 120.1(5) . .
C9 C8 C7 122.4(6) . .
C9 C8 H8A 118.8 . .
C7 C8 H8A 118.8 . .
C8 C9 C10 117.9(6) . .
C8 C9 C13 122.4(7) . .
C10 C9 C13 119.6(7) . .
C9 C10 C11 121.7(6) . .
C9 C10 H10A 119.2 . .
C11 C10 H10A 119.2 . .
C10 C11 C6 120.4(5) . .
C10 C11 C14 119.5(5) . .
C6 C11 C14 120.2(5) . .
C7 C12 H12A 109.5 . .
C7 C12 H12B 109.5 . .
H12A C12 H12B 109.5 . .
C7 C12 H12C 109.5 . .
H12A C12 H12C 109.5 . .
H12B C12 H12C 109.5 . .
C9 C13 H13A 109.5 . .
C9 C13 H13B 109.5 . .
H13A C13 H13B 109.5 . .
C9 C13 H13C 109.5 . .
H13A C13 H13C 109.5 . .
H13B C13 H13C 109.5 . .
C11 C14 H14A 109.5 . .
C11 C14 H14B 109.5 . .
H14A C14 H14B 109.5 . .
C11 C14 H14C 109.5 . .
H14A C14 H14C 109.5 . .
H14B C14 H14C 109.5 . .
C16 C15 C20 122.2(4) . .
C16 C15 N1 119.1(4) . .
C20 C15 N1 118.6(4) . .
C17 C16 C15 117.5(4) . .
C17 C16 C24 119.4(4) . .
C15 C16 C24 123.1(4) . .
C18 C17 C16 121.6(5) . .
C18 C17 H17A 119.2 . .
C16 C17 H17A 119.2 . .
C19 C18 C17 119.9(5) . .
C19 C18 H18A 120.0 . .
C17 C18 H18A 120.0 . .
C18 C19 C20 122.1(4) . .
C18 C19 H19A 119.0 . .
C20 C19 H19A 119.0 . .
C19 C20 C15 116.7(4) . .
C19 C20 C21 120.5(4) . .
C15 C20 C21 122.8(4) . .
C20 C21 C22 112.9(4) . .
C20 C21 C23 111.2(5) . .
C22 C21 C23 109.9(5) . .
C20 C21 H21A 107.5 . .
C22 C21 H21A 107.5 . .
C23 C21 H21A 107.5 . .
C21 C22 H22A 109.5 . .
C21 C22 H22B 109.5 . .
H22A C22 H22B 109.5 . .
C21 C22 H22C 109.5 . .
H22A C22 H22C 109.5 . .
H22B C22 H22C 109.5 . .
C21 C23 H23A 109.5 . .
C21 C23 H23B 109.5 . .
H23A C23 H23B 109.5 . .
C21 C23 H23C 109.5 . .
H23A C23 H23C 109.5 . .
H23B C23 H23C 109.5 . .
C25 C24 C16 110.5(3) . .
C25 C24 C26 110.5(4) . .
C16 C24 C26 112.7(4) . .
C25 C24 H24A 107.6 . .
C16 C24 H24A 107.6 . .
C26 C24 H24A 107.6 . .
C24 C25 H25A 109.5 . .
C24 C25 H25B 109.5 . .
H25A C25 H25B 109.5 . .
C24 C25 H25C 109.5 . .
H25A C25 H25C 109.5 . .
H25B C25 H25C 109.5 . .
C24 C26 H26A 109.5 . .
C24 C26 H26B 109.5 . .
H26A C26 H26B 109.5 . .
C24 C26 H26C 109.5 . .
H26A C26 H26C 109.5 . .
H26B C26 H26C 109.5 . .
C32 C27 C28 121.5(4) . .
C32 C27 N2 117.8(4) . .
C28 C27 N2 120.6(4) . .
C29 C28 C27 117.3(4) . .
C29 C28 C33 120.1(4) . .
C27 C28 C33 122.5(4) . .
C30 C29 C28 122.0(4) . .
C30 C29 H29A 119.0 . .
C28 C29 H29A 119.0 . .
C29 C30 C31 119.9(5) . .
C29 C30 H30A 120.1 . .
C31 C30 H30A 120.1 . .
C30 C31 C32 121.2(5) . .
C30 C31 H31A 119.4 . .
C32 C31 H31A 119.4 . .
C31 C32 C27 118.0(4) . .
C31 C32 C36 120.3(4) . .
C27 C32 C36 121.6(4) . .
C28 C33 C34 110.8(4) . .
C28 C33 C35 112.1(4) . .
C34 C33 C35 109.6(4) . .
C28 C33 H33A 108.1 . .
C34 C33 H33A 108.1 . .
C35 C33 H33A 108.1 . .
C33 C34 H34A 109.5 . .
C33 C34 H34B 109.5 . .
H34A C34 H34B 109.5 . .
C33 C34 H34C 109.5 . .
H34A C34 H34C 109.5 . .
H34B C34 H34C 109.5 . .
C33 C35 H35A 109.5 . .
C33 C35 H35B 109.5 . .
H35A C35 H35B 109.5 . .
C33 C35 H35C 109.5 . .
H35A C35 H35C 109.5 . .
H35B C35 H35C 109.5 . .
C38 C36 C32 112.9(4) . .
C38 C36 C37 110.4(4) . .
C32 C36 C37 111.0(4) . .
C38 C36 H36A 107.4 . .
C32 C36 H36A 107.4 . .
C37 C36 H36A 107.4 . .
C36 C37 H37A 109.5 . .
C36 C37 H37B 109.5 . .
H37A C37 H37B 109.5 . .
C36 C37 H37C 109.5 . .
H37A C37 H37C 109.5 . .
H37B C37 H37C 109.5 . .
C36 C38 H38A 109.5 . .
C36 C38 H38B 109.5 . .
H38A C38 H38B 109.5 . .
C36 C38 H38C 109.5 . .
H38A C38 H38C 109.5 . .
H38B C38 H38C 109.5 . .

loop_
_geom_bond_atom_site_label_1
_geom_bond_atom_site_label_2
_geom_bond_distance
_geom_bond_site_symmetry_2
Cu1 O1 1.858(3) .
Cu1 C6 1.971(4) .
Cu1 Cu2 2.3812(8) 3_565
Cu1 Cu2 2.6731(9) .
Cu1 Al1 2.9976(13) .
Al1 O1 1.703(3) .
Al1 O2 1.708(3) .
Al1 N2 1.880(3) .
Al1 N1 1.892(4) .
O1 Cu2 1.852(3) .
N1 C2 1.339(5) .
N1 C15 1.460(5) .
C1 C2 1.498(6) .
C1 H1A 0.9800 .
C1 H1B 0.9800 .
C1 H1C 0.9800 .
Cu2 C6 1.975(5) 3_565
Cu2 Cu1 2.3812(8) 3_565
N2 C4 1.349(5) .
N2 C27 1.448(5) .
O2 H2A 0.787(19) .
C2 C3 1.408(5) .
C3 C4 1.389(6) .
C3 H3A 0.9500 .
C4 C5 1.513(5) .
C5 H5A 0.9800 .
C5 H5B 0.9800 .
C5 H5C 0.9800 .
C6 C7 1.409(6) .
C6 C11 1.428(6) .
C6 Cu2 1.975(5) 3_565
C7 C8 1.386(7) .
C7 C12 1.514(7) .
C8 C9 1.370(8) .
C8 H8A 0.9500 .
C9 C10 1.390(8) .
C9 C13 1.525(7) .
C10 C11 1.396(7) .
C10 H10A 0.9500 .
C11 C14 1.499(6) .
C12 H12A 0.9800 .
C12 H12B 0.9800 .
C12 H12C 0.9800 .
C13 H13A 0.9800 .
C13 H13B 0.9800 .
C13 H13C 0.9800 .
C14 H14A 0.9800 .
C14 H14B 0.9800 .
C14 H14C 0.9800 .
C15 C16 1.401(6) .
C15 C20 1.412(6) .
C16 C17 1.396(5) .
C16 C24 1.522(5) .
C17 C18 1.376(6) .
C17 H17A 0.9500 .
C18 C19 1.369(6) .
C18 H18A 0.9500 .
C19 C20 1.399(6) .
C19 H19A 0.9500 .
C20 C21 1.507(7) .
C21 C22 1.510(7) .
C21 C23 1.518(7) .
C21 H21A 1.0000 .
C22 H22A 0.9800 .
C22 H22B 0.9800 .
C22 H22C 0.9800 .
C23 H23A 0.9800 .
C23 H23B 0.9800 .
C23 H23C 0.9800 .
C24 C25 1.518(6) .
C24 C26 1.523(6) .
C24 H24A 1.0000 .
C25 H25A 0.9800 .
C25 H25B 0.9800 .
C25 H25C 0.9800 .
C26 H26A 0.9800 .
C26 H26B 0.9800 .
C26 H26C 0.9800 .
C27 C32 1.404(6) .
C27 C28 1.405(5) .
C28 C29 1.394(6) .
C28 C33 1.507(6) .
C29 C30 1.371(6) .
C29 H29A 0.9500 .
C30 C31 1.374(6) .
C30 H30A 0.9500 .
C31 C32 1.393(6) .
C31 H31A 0.9500 .
C32 C36 1.521(6) .
C33 C34 1.527(5) .
C33 C35 1.530(6) .
C33 H33A 1.0000 .
C34 H34A 0.9800 .
C34 H34B 0.9800 .
C34 H34C 0.9800 .
C35 H35A 0.9800 .
C35 H35B 0.9800 .
C35 H35C 0.9800 .
C36 C38 1.511(6) .
C36 C37 1.524(6) .
C36 H36A 1.0000 .
C37 H37A 0.9800 .
C37 H37B 0.9800 .
C37 H37C 0.9800 .
C38 H38A 0.9800 .
C38 H38B 0.9800 .
C38 H38C 0.9800 .
